data_7110538
loop_
_publ_author_name
'Gr\"uner, Gerhard'
'B\"auerle, Peter'
'Debaerdemaeker, Tony'

_publ_section_title
;
 First crystallographic structure determination of an oligothiophene metal
 \p-complex
;
_journal_issue 12
_journal_name_full 'Chemical Communications'
_journal_page_first 1097
_journal_paper_doi 10.1039/a902249j
_journal_year 1999
_chemical_formula_sum 'C54 H58 F12 P2 Ru2 S5'
_chemical_formula_weight 1359.38
_chemical_name_systematic
;
5,5''-Bis{((5-cyclopentadienyl)-[(6-(4,7-di-n-butylbenzo[b]thien-2-yl)]
-ruthenium}-2,2':5',2''-terthiophene bishexafluorophosphate 
;
_space_group_IT_number 15
_symmetry_cell_setting monoclinic
_symmetry_space_group_name_Hall '-I 2ya'
_symmetry_space_group_name_H-M 'I 1 2/a 1'
_atom_sites_solution_hydrogens geom
_atom_sites_solution_primary direct
_atom_sites_solution_secondary difmap
_audit_creation_method SHELXL-97
_cell_angle_alpha 90.00
_cell_angle_beta 99.941(13)
_cell_angle_gamma 90.00
_cell_formula_units_Z 2
_cell_length_a 14.4444(15)
_cell_length_b 16.998(3)
_cell_length_c 27.623(3)
_cell_measurement_reflns_used all
_cell_measurement_temperature 220(2)
_cell_measurement_theta_max 24
_cell_measurement_theta_min 2
_cell_volume 6680.3(16)
_computing_cell_refinement STOE-IPDS
_computing_data_collection STOE-IPDS
_computing_data_reduction STOE-IPDS
_computing_molecular_graphics 'PLUTON, PLATON (Spek,1997)'
_computing_publication_material 'CIFTAB (Sheldrick,1997)'
_computing_structure_refinement 'SHELXL-97 (Sheldrick, 1997)'
_computing_structure_solution 'XMY93 (Debaerdemaeker,1993)'
_diffrn_ambient_temperature 220(2)
_diffrn_detector_area_resol_mean 0.15
_diffrn_measured_fraction_theta_full 0.473
_diffrn_measured_fraction_theta_max 0.473
_diffrn_measurement_device_type 'STOE-IPDS, image plate'
_diffrn_measurement_method rotation
_diffrn_radiation_monochromator graphite
_diffrn_radiation_source 'fine-focus sealed tube'
_diffrn_radiation_type MoK\a
_diffrn_radiation_wavelength 0.71073
_diffrn_reflns_av_R_equivalents 0.0000
_diffrn_reflns_av_sigmaI/netI 0.2007
_diffrn_reflns_limit_h_max 16
_diffrn_reflns_limit_h_min -16
_diffrn_reflns_limit_k_max 19
_diffrn_reflns_limit_k_min 0
_diffrn_reflns_limit_l_max 31
_diffrn_reflns_limit_l_min 0
_diffrn_reflns_number 5186
_diffrn_reflns_theta_full 24.04
_diffrn_reflns_theta_max 24.04
_diffrn_reflns_theta_min 2.23
_diffrn_standards_number none
_exptl_absorpt_coefficient_mu 0.721
_exptl_absorpt_correction_T_max 0.9139
_exptl_absorpt_correction_T_min 0.7754
_exptl_absorpt_correction_type analytical
_exptl_absorpt_process_details 'STOE-IPDS software'
_exptl_crystal_colour rubyred
_exptl_crystal_density_diffrn 1.352
_exptl_crystal_density_method 'not measured'
_exptl_crystal_description prism
_exptl_crystal_F_000 2752
_exptl_crystal_size_max 0.77
_exptl_crystal_size_mid 0.39
_exptl_crystal_size_min 0.15
_refine_diff_density_max '1.55, 1.03 \%A from F6'
_refine_diff_density_min -1.304
_refine_diff_density_rms 0.148
_refine_ls_extinction_method none
_refine_ls_goodness_of_fit_ref 0.784
_refine_ls_hydrogen_treatment constr
_refine_ls_matrix_type full
_refine_ls_number_parameters 304
_refine_ls_number_reflns 5186
_refine_ls_number_restraints 0
_refine_ls_restrained_S_all 0.784
_refine_ls_R_factor_all 0.1789
_refine_ls_R_factor_gt 0.0937
_refine_ls_shift/su_max 0.000
_refine_ls_shift/su_mean 0.000
_refine_ls_structure_factor_coef Fsqd
_refine_ls_weighting_details 'w=1/[\s^2^(Fo^2^)+(0.1449P)^2^+0.0000P] where P=(Fo^2^+2Fc^2^)/3'
_refine_ls_weighting_scheme calc
_refine_ls_wR_factor_gt 0.2276
_refine_ls_wR_factor_ref 0.2585
_reflns_number_gt 1873
_reflns_number_total 5186
_reflns_threshold_expression >2sigma(I)
_cod_data_source_file 902249jsup1.cif
_cod_data_source_block gru144
_cod_depositor_comments
;
The following automatic conversions were performed:

'_refine_ls_weighting_scheme' value 'calc
w=1/[\s^2^(Fo^2^)+(0.1449P)^2^+0.0000P] where P=(Fo^2^+2Fc^2^)/3' was
changed to 'calc'. New tag '_refine_ls_weighting_details' was
created. The value of the new tag was set to
'w=1/[\s^2^(Fo^2^)+(0.1449P)^2^+0.0000P] where P=(Fo^2^+2Fc^2^)/3'.

Automatic conversion script
Id: cif_fix_values 3143 2015-03-26 13:38:13Z robertas 
;
_cod_original_sg_symbol_H-M I2/a
_cod_database_code 7110538

loop_
_symmetry_equiv_pos_as_xyz
'x, y, z'
'-x+1/2, y, -z'
'x+1/2, y+1/2, z+1/2'
'-x+1, y+1/2, -z+1/2'
'-x, -y, -z'
'x-1/2, -y, z'
'-x+1/2, -y+1/2, -z+1/2'
'x, -y+1/2, z+1/2'

loop_
_atom_site_label
_atom_site_type_symbol
_atom_site_fract_x
_atom_site_fract_y
_atom_site_fract_z
_atom_site_U_iso_or_equiv
_atom_site_adp_type
_atom_site_occupancy
_atom_site_calc_flag
_atom_site_refinement_flags
Ru1 Ru 0.23122(8) 0.03272(7) 0.27102(4) 0.0586(4) Uani 1 d .
S2 S -0.0366(2) 0.0153(2) 0.43257(12) 0.0620(10) Uani 1 d .
S1 S 0.1227(3) -0.0360(3) 0.37144(15) 0.0909(13) Uani 1 d .
S3 S -0.2500 0.1332(3) 0.5000 0.0682(15) Uani 1 d S
C3 C 0.1905(6) 0.1237(7) 0.3806(3) 0.029(2) Uiso 1 d .
H3 H 0.1973 0.1768 0.3887 0.035 Uiso 1 calc R
C5 C 0.3766(10) 0.0316(11) 0.3092(5) 0.073(4) Uani 1 d .
H5 H 0.4318 0.0448 0.2981 0.087 Uiso 1 calc R
C8 C 0.2503(9) 0.0648(9) 0.3516(4) 0.057(4) Uani 1 d .
C9 C 0.2203(8) -0.0150(8) 0.3458(5) 0.056(4) Uani 1 d .
C23 C -0.2085(9) -0.0117(10) 0.4892(4) 0.065(4) Uani 1 d .
H23 H -0.1782 -0.0572 0.4815 0.078 Uiso 1 calc R
C21 C -0.0984(9) 0.0835(9) 0.4597(5) 0.059(4) Uani 1 d .
C2 C 0.1157(9) 0.0589(8) 0.3907(4) 0.054(3) Uani 1 d .
C6 C 0.3466(9) -0.0443(10) 0.3033(5) 0.065(4) Uani 1 d .
H6 H 0.3806 -0.0801 0.2878 0.078 Uiso 1 calc R
C4 C 0.3293(9) 0.0926(9) 0.3311(4) 0.056(3) Uani 1 d .
C22 C -0.1783(8) 0.0636(9) 0.4812(4) 0.058(4) Uani 1 d .
C18 C 0.0403(8) 0.0824(9) 0.4160(4) 0.058(4) Uani 1 d .
C7 C 0.2649(10) -0.0697(9) 0.3202(5) 0.067(4) Uani 1 d .
C20 C -0.0593(11) 0.1555(11) 0.4562(6) 0.091(5) Uani 1 d .
H20 H -0.0823 0.2009 0.4688 0.109 Uiso 1 calc R
C10 C 0.3598(11) 0.1753(10) 0.3363(6) 0.082(5) Uani 1 d .
H10A H 0.3046 0.2088 0.3324 0.099 Uiso 1 calc R
H10B H 0.3943 0.1881 0.3102 0.099 Uiso 1 calc R
C25 C 0.1006(15) 0.0161(17) 0.2189(8) 0.108(7) Uani 1 d .
H25 H 0.0536 -0.0183 0.2247 0.130 Uiso 1 calc R
C19 C 0.0212(9) 0.1559(10) 0.4312(5) 0.076(5) Uani 1 d .
H19 H 0.0553 0.2007 0.4262 0.091 Uiso 1 calc R
C14 C 0.2282(11) -0.1562(9) 0.3118(6) 0.075(4) Uani 1 d .
H14A H 0.1600 -0.1563 0.3059 0.090 Uiso 1 calc R
H14B H 0.2490 -0.1779 0.2831 0.090 Uiso 1 calc R
C27 C 0.2296(18) 0.061(3) 0.1947(8) 0.169(17) Uani 1 d .
H27 H 0.2837 0.0638 0.1808 0.202 Uiso 1 calc R
C15 C 0.2643(12) -0.2065(10) 0.3561(6) 0.086(5) Uani 1 d .
H15A H 0.2492 -0.1822 0.3855 0.103 Uiso 1 calc R
H15B H 0.3321 -0.2117 0.3600 0.103 Uiso 1 calc R
C24 C 0.1079(18) 0.092(2) 0.2316(6) 0.115(8) Uani 1 d .
H24 H 0.0646 0.1193 0.2467 0.138 Uiso 1 calc R
C11 C 0.4224(11) 0.1936(9) 0.3863(5) 0.077(4) Uani 1 d .
H11A H 0.3899 0.1788 0.4129 0.092 Uiso 1 calc R
H11B H 0.4801 0.1634 0.3896 0.092 Uiso 1 calc R
C12 C 0.4447(16) 0.2796(13) 0.3894(9) 0.136(8) Uani 1 d .
H12A H 0.3871 0.3100 0.3856 0.163 Uiso 1 calc R
H12B H 0.4784 0.2943 0.3632 0.163 Uiso 1 calc R
C26 C 0.173(2) -0.0020(17) 0.1960(7) 0.126(10) Uani 1 d .
H26 H 0.1834 -0.0510 0.1829 0.151 Uiso 1 calc R
C16 C 0.2178(17) -0.2881(11) 0.3486(9) 0.128(8) Uani 1 d .
H16A H 0.1501 -0.2823 0.3446 0.154 Uiso 1 calc R
H16B H 0.2325 -0.3117 0.3189 0.154 Uiso 1 calc R
C28 C 0.188(3) 0.1251(15) 0.2196(11) 0.135(10) Uani 1 d .
H28 H 0.2110 0.1759 0.2258 0.162 Uiso 1 calc R
C13 C 0.505(2) 0.296(2) 0.4388(10) 0.217(15) Uani 1 d .
H13A H 0.5201 0.3513 0.4411 0.260 Uiso 1 calc R
H13B H 0.5611 0.2658 0.4423 0.260 Uiso 1 calc R
H13C H 0.4702 0.2827 0.4644 0.260 Uiso 1 calc R
C17 C 0.252(2) -0.3413(14) 0.3918(9) 0.198(15) Uani 1 d .
H17A H 0.2208 -0.3913 0.3866 0.238 Uiso 1 calc R
H17B H 0.2375 -0.3178 0.4213 0.238 Uiso 1 calc R
H17C H 0.3184 -0.3485 0.3950 0.238 Uiso 1 calc R
P1 P 0.0218(4) 0.2906(4) 0.3000(2) 0.1076(17) Uiso 1 d .
F6 F 0.0311(14) 0.3692(13) 0.2749(7) 0.231(8) Uiso 1 d .
F4 F 0.1239(10) 0.2643(8) 0.2919(4) 0.147(4) Uiso 1 d .
F2 F -0.0022(10) 0.2029(8) 0.3087(5) 0.150(5) Uiso 1 d .
F1 F -0.0836(14) 0.3154(11) 0.3073(7) 0.216(7) Uiso 1 d .
F5 F -0.0112(15) 0.2757(12) 0.2473(7) 0.220(7) Uiso 1 d .
F3 F 0.0529(15) 0.3045(12) 0.3517(7) 0.225(8) Uiso 1 d .

loop_
_atom_site_aniso_label
_atom_site_aniso_U_11
_atom_site_aniso_U_22
_atom_site_aniso_U_33
_atom_site_aniso_U_23
_atom_site_aniso_U_13
_atom_site_aniso_U_12
Ru1 0.0458(6) 0.0796(8) 0.0543(6) 0.0035(7) 0.0199(4) 0.0040(7)
S2 0.0449(19) 0.090(3) 0.0577(19) -0.0034(18) 0.0264(15) -0.0045(18)
S1 0.066(2) 0.126(4) 0.088(3) 0.000(3) 0.032(2) 0.001(3)
S3 0.049(3) 0.096(4) 0.068(3) 0.000 0.033(2) 0.000
C5 0.058(8) 0.100(12) 0.064(8) -0.005(10) 0.022(7) 0.000(10)
C8 0.043(8) 0.084(10) 0.047(7) 0.002(7) 0.014(6) 0.009(7)
C9 0.027(6) 0.076(11) 0.066(8) 0.007(7) 0.012(6) 0.001(6)
C23 0.046(8) 0.104(13) 0.053(7) -0.005(8) 0.028(6) -0.002(8)
C21 0.047(8) 0.079(10) 0.058(8) -0.004(7) 0.027(6) 0.002(7)
C2 0.044(7) 0.069(10) 0.053(7) 0.000(6) 0.017(6) -0.004(6)
C6 0.047(8) 0.077(12) 0.075(9) -0.009(8) 0.023(7) 0.015(8)
C4 0.044(8) 0.078(10) 0.049(7) -0.004(7) 0.017(6) 0.000(7)
C22 0.034(7) 0.104(12) 0.040(7) -0.007(7) 0.017(5) 0.004(7)
C18 0.039(7) 0.088(11) 0.054(7) -0.008(7) 0.026(6) -0.006(7)
C7 0.058(9) 0.084(11) 0.064(9) 0.007(8) 0.023(7) 0.016(8)
C20 0.072(11) 0.103(14) 0.113(13) 0.001(11) 0.059(10) 0.012(10)
C10 0.068(10) 0.104(14) 0.085(11) 0.005(10) 0.041(9) 0.006(9)
C25 0.085(15) 0.13(2) 0.093(15) 0.023(14) -0.036(12) -0.033(14)
C19 0.046(9) 0.107(13) 0.084(10) 0.001(9) 0.038(8) -0.011(8)
C14 0.072(10) 0.069(11) 0.078(10) 0.016(8) -0.004(8) -0.007(8)
C27 0.093(17) 0.35(5) 0.056(12) 0.06(2) 0.001(11) -0.06(3)
C15 0.087(12) 0.102(14) 0.073(10) 0.006(10) 0.029(9) 0.020(10)
C24 0.110(19) 0.17(3) 0.060(11) 0.010(15) -0.012(11) 0.046(18)
C11 0.072(11) 0.079(11) 0.076(10) -0.022(9) 0.007(8) -0.005(9)
C12 0.116(18) 0.112(18) 0.16(2) -0.005(16) -0.023(16) -0.026(14)
C26 0.14(2) 0.18(3) 0.054(11) -0.039(13) -0.008(13) 0.060(19)
C16 0.17(2) 0.064(12) 0.17(2) 0.006(13) 0.077(18) 0.008(13)
C28 0.15(3) 0.113(19) 0.12(2) 0.029(15) -0.033(18) -0.043(19)
C13 0.25(4) 0.22(3) 0.16(3) 0.01(2) -0.04(3) -0.02(3)
C17 0.36(5) 0.12(2) 0.15(2) 0.043(17) 0.15(3) 0.03(2)

loop_
_atom_type_symbol
_atom_type_description
_atom_type_scat_dispersion_real
_atom_type_scat_dispersion_imag
_atom_type_scat_source
C C 0.0033 0.0016 'International Tables Vol C Tables 4.2.6.8 and 6.1.1.4'
H H 0.0000 0.0000 'International Tables Vol C Tables 4.2.6.8 and 6.1.1.4'
S S 0.1246 0.1234 'International Tables Vol C Tables 4.2.6.8 and 6.1.1.4'
Ru Ru -1.2594 0.8363 'International Tables Vol C Tables 4.2.6.8 and 6.1.1.4'
P P 0.1023 0.0942 'International Tables Vol C Tables 4.2.6.8 and 6.1.1.4'
F F 0.0171 0.0103 'International Tables Vol C Tables 4.2.6.8 and 6.1.1.4'

loop_
_geom_angle_atom_site_label_1
_geom_angle_atom_site_label_2
_geom_angle_atom_site_label_3
_geom_angle
_geom_angle_site_symmetry_1
_geom_angle_site_symmetry_3
C28 Ru1 C27 39.9(11) . .
C28 Ru1 C24 37.4(9) . .
C27 Ru1 C24 62.4(10) . .
C28 Ru1 C26 63.0(10) . .
C27 Ru1 C26 36.3(9) . .
C24 Ru1 C26 60.2(8) . .
C28 Ru1 C5 118.2(10) . .
C27 Ru1 C5 108.7(8) . .
C24 Ru1 C5 152.2(11) . .
C26 Ru1 C5 129.5(9) . .
C28 Ru1 C6 145.6(12) . .
C27 Ru1 C6 114.3(11) . .
C24 Ru1 C6 170.4(10) . .
C26 Ru1 C6 111.5(7) . .
C5 Ru1 C6 36.4(5) . .
C28 Ru1 C25 62.5(8) . .
C27 Ru1 C25 61.5(9) . .
C24 Ru1 C25 35.8(8) . .
C26 Ru1 C25 36.1(8) . .
C5 Ru1 C25 165.3(10) . .
C6 Ru1 C25 134.6(9) . .
C28 Ru1 C7 174.6(8) . .
C27 Ru1 C7 137.9(15) . .
C24 Ru1 C7 138.5(10) . .
C26 Ru1 C7 112.3(9) . .
C5 Ru1 C7 66.7(6) . .
C6 Ru1 C7 37.4(5) . .
C25 Ru1 C7 112.1(7) . .
C28 Ru1 C4 103.5(8) . .
C27 Ru1 C4 121.5(11) . .
C24 Ru1 C4 121.4(9) . .
C26 Ru1 C4 157.0(11) . .
C5 Ru1 C4 37.8(5) . .
C6 Ru1 C4 68.2(5) . .
C25 Ru1 C4 156.0(9) . .
C7 Ru1 C4 81.8(5) . .
C28 Ru1 C9 144.8(12) . .
C27 Ru1 C9 170.6(13) . .
C24 Ru1 C9 116.5(7) . .
C26 Ru1 C9 134.4(11) . .
C5 Ru1 C9 76.6(5) . .
C6 Ru1 C9 65.1(5) . .
C25 Ru1 C9 111.7(7) . .
C7 Ru1 C9 36.3(5) . .
C4 Ru1 C9 67.5(5) . .
C28 Ru1 C8 116.7(10) . .
C27 Ru1 C8 152.3(15) . .
C24 Ru1 C8 109.3(7) . .
C26 Ru1 C8 164.4(10) . .
C5 Ru1 C8 65.4(5) . .
C6 Ru1 C8 77.8(5) . .
C25 Ru1 C8 128.6(9) . .
C7 Ru1 C8 66.9(5) . .
C4 Ru1 C8 37.3(4) . .
C9 Ru1 C8 36.8(5) . .
C18 S2 C21 94.4(7) . .
C2 S1 C9 91.6(7) . .
C22 S3 C22 92.5(10) 2_456 .
C2 C3 C8 95.4(9) . .
C6 C5 C4 124.8(13) . .
C6 C5 Ru1 72.0(8) . .
C4 C5 Ru1 73.0(8) . .
C9 C8 C4 120.9(12) . .
C9 C8 C3 117.8(11) . .
C4 C8 C3 121.3(12) . .
C9 C8 Ru1 71.1(8) . .
C4 C8 Ru1 70.2(7) . .
C3 C8 Ru1 130.6(8) . .
C7 C9 C8 122.3(12) . .
C7 C9 S1 123.7(11) . .
C8 C9 S1 114.0(10) . .
C7 C9 Ru1 70.3(8) . .
C8 C9 Ru1 72.1(7) . .
S1 C9 Ru1 130.2(7) . .
C22 C23 C23 112.2(7) . 2_456
C20 C21 C22 128.3(13) . .
C20 C21 S2 109.0(10) . .
C22 C21 S2 122.7(12) . .
C18 C2 C3 118.7(11) . .
C18 C2 S1 120.0(10) . .
C3 C2 S1 121.3(8) . .
C5 C6 C7 121.1(13) . .
C5 C6 Ru1 71.6(9) . .
C7 C6 Ru1 72.3(8) . .
C5 C4 C8 113.5(13) . .
C5 C4 C10 125.1(13) . .
C8 C4 C10 121.2(12) . .
C5 C4 Ru1 69.1(8) . .
C8 C4 Ru1 72.5(8) . .
C10 C4 Ru1 130.4(10) . .
C23 C22 C21 125.9(12) . .
C23 C22 S3 111.6(9) . .
C21 C22 S3 122.5(12) . .
C19 C18 C2 127.7(12) . .
C19 C18 S2 110.7(9) . .
C2 C18 S2 121.6(11) . .
C9 C7 C6 116.9(14) . .
C9 C7 C14 121.9(13) . .
C6 C7 C14 121.2(13) . .
C9 C7 Ru1 73.4(8) . .
C6 C7 Ru1 70.3(8) . .
C14 C7 Ru1 127.9(10) . .
C21 C20 C19 114.5(15) . .
C4 C10 C11 113.4(13) . .
C24 C25 C26 108(2) . .
C24 C25 Ru1 71.4(11) . .
C26 C25 Ru1 71.6(11) . .
C18 C19 C20 111.4(14) . .
C15 C14 C7 110.5(13) . .
C26 C27 C28 106(2) . .
C26 C27 Ru1 72.6(12) . .
C28 C27 Ru1 69.2(12) . .
C14 C15 C16 108.6(15) . .
C25 C24 C28 111(2) . .
C25 C24 Ru1 72.7(12) . .
C28 C24 Ru1 70.0(13) . .
C12 C11 C10 109.4(15) . .
C11 C12 C13 109(2) . .
C27 C26 C25 110(2) . .
C27 C26 Ru1 71.1(13) . .
C25 C26 Ru1 72.2(10) . .
C17 C16 C15 111(2) . .
C24 C28 C27 104(2) . .
C24 C28 Ru1 72.6(13) . .
C27 C28 Ru1 70.9(14) . .
F3 P1 F5 179.2(12) . .
F3 P1 F6 105.8(12) . .
F5 P1 F6 74.8(10) . .
F3 P1 F2 92.5(10) . .
F5 P1 F2 86.9(10) . .
F6 P1 F2 161.6(10) . .
F3 P1 F4 92.7(10) . .
F5 P1 F4 87.8(10) . .
F6 P1 F4 91.4(10) . .
F2 P1 F4 89.4(8) . .
F3 P1 F1 88.5(11) . .
F5 P1 F1 91.0(11) . .
F6 P1 F1 89.3(11) . .
F2 P1 F1 89.5(9) . .
F4 P1 F1 178.4(9) . .

loop_
_geom_bond_atom_site_label_1
_geom_bond_atom_site_label_2
_geom_bond_distance
_geom_bond_site_symmetry_2
Ru1 C28 2.14(2) .
Ru1 C27 2.159(19) .
Ru1 C24 2.170(19) .
Ru1 C26 2.178(18) .
Ru1 C5 2.181(14) .
Ru1 C6 2.185(13) .
Ru1 C25 2.186(17) .
Ru1 C7 2.210(14) .
Ru1 C4 2.232(13) .
Ru1 C9 2.251(13) .
Ru1 C8 2.263(12) .
S2 C18 1.709(13) .
S2 C21 1.714(13) .
S1 C2 1.706(14) .
S1 C9 1.720(12) .
S3 C22 1.711(13) 2_456
S3 C22 1.711(13) .
C3 C2 1.600(15) .
C3 C8 1.621(15) .
C5 C6 1.36(2) .
C5 C4 1.432(19) .
C8 C9 1.425(18) .
C8 C4 1.438(17) .
C9 C7 1.392(18) .
C23 C22 1.383(19) .
C23 C23 1.43(2) 2_456
C21 C20 1.36(2) .
C21 C22 1.427(17) .
C2 C18 1.449(16) .
C6 C7 1.410(18) .
C4 C10 1.47(2) .
C18 C19 1.363(19) .
C7 C14 1.57(2) .
C20 C19 1.451(18) .
C10 C11 1.55(2) .
C25 C24 1.34(3) .
C25 C26 1.35(3) .
C14 C15 1.51(2) .
C27 C26 1.35(3) .
C27 C28 1.46(4) .
C15 C16 1.54(2) .
C24 C28 1.38(3) .
C11 C12 1.50(2) .
C12 C13 1.51(3) .
C16 C17 1.51(3) .
P1 F3 1.439(19) .
P1 F5 1.47(2) .
P1 F6 1.52(2) .
P1 F2 1.559(15) .
P1 F4 1.594(14) .
P1 F1 1.63(2) .
